data_2014202
loop_
_publ_author_name
'Jian, Fang-Fang'
'Tong, Yu-Ping'
'Xiao, Hai-Lian'
'Sun, Ping-Ping'
'Zhao, Pu-Su'

_publ_section_title
;A dinuclear Co^II^ complex: bis(\m-dihydrogen
 phosphato-\k^2^<i>O</i>:<i>O</i>')bis[(bipyridine-\k^2^<i>N</i>,<i>N</i>')(dihydrogen
 phosphato-\k<i>O</i>)cobalt(II)]
;
_journal_issue 7
_journal_name_full 'Acta Crystallographica Section C'
_journal_page_first m348
_journal_page_last m349
_journal_paper_doi 10.1107/S0108270104013022
_journal_volume 60
_journal_year 2004
_chemical_formula_iupac '[Co (H2 P O4)4 (C10 H8 N2)2]'
_chemical_formula_moiety 'C20 H24 Co2 N4 O16 P4'
_chemical_formula_sum 'C20 H24 Co2 N4 O16 P4'
_chemical_formula_weight 818.17
_chemical_name_systematic
;
bis(\m-dihydrogen phosphato-\kO:O')bis[(bipyridine-\k^2^N,N')(dihydrogen
phosphato-\kO)cobalt(II)]
;
_space_group_IT_number 2
_symmetry_cell_setting triclinic
_symmetry_space_group_name_Hall '-P 1'
_symmetry_space_group_name_H-M 'P -1'
_atom_sites_solution_hydrogens geom
_atom_sites_solution_primary direct
_atom_sites_solution_secondary difmap
_cell_angle_alpha 96.09(3)
_cell_angle_beta 100.55(3)
_cell_angle_gamma 100.89(3)
_cell_formula_units_Z 1
_cell_length_a 8.6797(17)
_cell_length_b 8.7749(18)
_cell_length_c 10.057(2)
_cell_measurement_reflns_used 20
_cell_measurement_temperature 293(2)
_cell_measurement_theta_max 11
_cell_measurement_theta_min 2
_cell_volume 731.6(3)
_computing_cell_refinement 'SAINT (Siemens, 1996)'
_computing_data_collection 'SMART (Siemens, 1996)'
_computing_data_reduction 'SHELXTL (Sheldrick, 1997a)'
_computing_molecular_graphics SHELXTL
_computing_publication_material SHELXTL
_computing_structure_refinement 'SHELXL97 (Sheldrick, 1997b)'
_computing_structure_solution 'SHELXS97 (Sheldrick, 1997b)'
_diffrn_ambient_temperature 293(2)
_diffrn_measured_fraction_theta_full 0.917
_diffrn_measured_fraction_theta_max 0.995
_diffrn_measurement_device_type 'Siemens SMART CCD area-detector'
_diffrn_measurement_method '\f and \w'
_diffrn_radiation_monochromator graphite
_diffrn_radiation_source 'fine-focus sealed tube'
_diffrn_radiation_type MoK\a
_diffrn_radiation_wavelength 0.71073
_diffrn_reflns_av_R_equivalents 0.0163
_diffrn_reflns_av_sigmaI/netI 0.0458
_diffrn_reflns_limit_h_max 10
_diffrn_reflns_limit_h_min -10
_diffrn_reflns_limit_k_max 11
_diffrn_reflns_limit_k_min -8
_diffrn_reflns_limit_l_max 12
_diffrn_reflns_limit_l_min -12
_diffrn_reflns_number 3435
_diffrn_reflns_theta_full 26.23
_diffrn_reflns_theta_max 26.23
_diffrn_reflns_theta_min 2.08
_diffrn_standards_decay_% 0
_diffrn_standards_interval_count 100
_diffrn_standards_number 3
_exptl_absorpt_coefficient_mu 1.436
_exptl_absorpt_correction_T_max 0.866
_exptl_absorpt_correction_T_min 0.758
_exptl_absorpt_correction_type empirical
_exptl_absorpt_process_details '(SADABS; Sheldrick, 1996)'
_exptl_crystal_colour red
_exptl_crystal_density_diffrn 1.857
_exptl_crystal_density_meas ?
_exptl_crystal_density_method 'not measured'
_exptl_crystal_description block
_exptl_crystal_F_000 414
_exptl_crystal_size_max 0.20
_exptl_crystal_size_mid 0.20
_exptl_crystal_size_min 0.10
_refine_diff_density_max 0.414
_refine_diff_density_min -0.318
_refine_ls_extinction_method none
_refine_ls_goodness_of_fit_ref 0.999
_refine_ls_hydrogen_treatment constr
_refine_ls_matrix_type full
_refine_ls_number_parameters 208
_refine_ls_number_reflns 2902
_refine_ls_number_restraints 0
_refine_ls_restrained_S_all 0.999
_refine_ls_R_factor_all 0.0492
_refine_ls_R_factor_gt 0.0400
_refine_ls_shift/su_max 0.000
_refine_ls_shift/su_mean 0.000
_refine_ls_structure_factor_coef Fsqd
_refine_ls_weighting_details 'calc w = 1/[\s^2^(Fo^2^)+(0.0452P)^2^] where P=(Fo^2^+2Fc^2^)/3'
_refine_ls_weighting_scheme calc
_refine_ls_wR_factor_gt 0.0869
_refine_ls_wR_factor_ref 0.0910
_reflns_number_gt 2415
_reflns_number_total 2902
_reflns_threshold_expression I>2\s(I)
_cod_data_source_file na1662.cif
_cod_data_source_block I
_cod_depositor_comments
;
The following automatic conversions were performed:
'_symmetry_cell_setting' value 'Triclinic' changed to 'triclinic'
according to '/home/saulius/struct/CIF-dictionaries/cif_core.dic'
dictionary named 'cif_core.dic' version 2.4.1 from 2010-06-29.

Automatic conversion script
Id: cif_fix_enum 1527 2010-12-29 10:47:43Z saulius 

The following automatic conversions were performed:

'_symmetry_cell_setting' value 'Triclinic' changed to 'triclinic'
according to /home/saulius/struct/CIF-dictionaries/cif_core.dic
dictionary named 'cif_core.dic' version 2.4.1 from 2010-06-29.

Automatic conversion script
Id: cif_fix_values 1715 2011-07-08 13:25:40Z adriana 

The following automatic conversions were performed:

'_exptl_crystal_density_meas' value 'not measured' was changed to '?'
- the value is perceived as not measured.

Automatic conversion script
Id: cif_fix_values 3008 2015-01-20 13:52:24Z robertas 
;
_cod_original_sg_symbol_H-M P-1
_cod_database_code 2014202
_cod_database_fobs_code 2014202

loop_
_symmetry_equiv_pos_as_xyz
'x, y, z'
'-x, -y, -z'

loop_
_atom_site_label
_atom_site_fract_x
_atom_site_fract_y
_atom_site_fract_z
_atom_site_U_iso_or_equiv
_atom_site_adp_type
_atom_site_calc_flag
_atom_site_refinement_flags
_atom_site_occupancy
_atom_site_disorder_assembly
_atom_site_disorder_group
_atom_site_type_symbol
Co1 0.05455(5) 0.21267(5) 0.21455(4) 0.02718(14) Uani d . 1 . . Co
P1 0.29540(10) 0.43255(9) 0.08031(8) 0.0313(2) Uani d . 1 . . P
P2 -0.18636(9) 0.09242(9) -0.07621(7) 0.0272(2) Uani d . 1 . . P
O1 0.2346(2) 0.3861(2) 0.2034(2) 0.0342(5) Uani d . 1 . . O
O2 0.3964(3) 0.5947(2) 0.0984(2) 0.0391(6) Uani d . 1 . . O
O3 0.3985(3) 0.3126(3) 0.0402(3) 0.0468(6) Uani d . 1 . . O
H3A 0.4615 0.3525 -0.0044 0.070 Uiso calc R 1 . . H
O4 0.1532(3) 0.4170(3) -0.0428(2) 0.0495(6) Uani d . 1 . . O
H4A 0.0741 0.3576 -0.0298 0.074 Uiso calc R 1 . . H
O5 -0.0776(2) 0.2252(2) 0.02482(19) 0.0307(5) Uani d . 1 . . O
O6 -0.2948(3) 0.1614(3) -0.1843(2) 0.0443(6) Uani d . 1 . . O
H6A -0.3205 0.2376 -0.1470 0.067 Uiso calc R 1 . . H
O7 -0.2958(3) 0.0015(3) 0.0081(2) 0.0516(7) Uani d . 1 . . O
H7A -0.3151 -0.0926 -0.0206 0.077 Uiso calc R 1 . . H
O8 -0.1073(3) -0.0116(3) -0.1538(2) 0.0363(5) Uani d . 1 . . O
N1 -0.1037(3) 0.2795(3) 0.3281(3) 0.0347(6) Uani d . 1 . . N
N2 0.1626(3) 0.1908(3) 0.4162(2) 0.0354(6) Uani d . 1 . . N
C1 -0.2323(4) 0.3335(5) 0.2773(4) 0.0493(10) Uani d . 1 . . C
H1A -0.2580 0.3346 0.1835 0.059 Uiso calc R 1 . . H
C2 -0.3290(5) 0.3878(5) 0.3577(4) 0.0623(12) Uani d . 1 . . C
H2B -0.4192 0.4231 0.3191 0.075 Uiso calc R 1 . . H
C3 -0.2888(5) 0.3883(5) 0.4956(4) 0.0640(12) Uani d . 1 . . C
H3B -0.3501 0.4268 0.5527 0.077 Uiso calc R 1 . . H
C4 -0.1580(5) 0.3320(5) 0.5493(4) 0.0548(11) Uani d . 1 . . C
H4B -0.1308 0.3308 0.6430 0.066 Uiso calc R 1 . . H
C5 -0.0668(4) 0.2772(4) 0.4643(3) 0.0375(8) Uani d . 1 . . C
C6 0.0784(4) 0.2174(4) 0.5119(3) 0.0375(8) Uani d . 1 . . C
C7 0.1283(5) 0.1898(5) 0.6450(3) 0.0574(11) Uani d . 1 . . C
H7B 0.0676 0.2053 0.7104 0.069 Uiso calc R 1 . . H
C8 0.2696(6) 0.1390(5) 0.6781(4) 0.0653(12) Uani d . 1 . . C
H8A 0.3053 0.1203 0.7666 0.078 Uiso calc R 1 . . H
C9 0.3558(6) 0.1165(5) 0.5816(4) 0.0636(12) Uani d . 1 . . C
H9A 0.4525 0.0845 0.6031 0.076 Uiso calc R 1 . . H
C10 0.2980(5) 0.1416(5) 0.4507(4) 0.0510(10) Uani d . 1 . . C
H10A 0.3561 0.1234 0.3838 0.061 Uiso calc R 1 . . H

loop_
_atom_site_aniso_label
_atom_site_aniso_U_11
_atom_site_aniso_U_22
_atom_site_aniso_U_33
_atom_site_aniso_U_12
_atom_site_aniso_U_13
_atom_site_aniso_U_23
Co1 0.0312(2) 0.0306(3) 0.0212(2) 0.00929(18) 0.00780(17) 0.00115(17)
P1 0.0341(5) 0.0272(5) 0.0342(4) 0.0056(4) 0.0127(4) 0.0035(4)
P2 0.0307(4) 0.0270(4) 0.0242(4) 0.0096(3) 0.0042(3) 0.0014(3)
O1 0.0343(12) 0.0358(13) 0.0289(11) -0.0016(10) 0.0089(9) 0.0009(10)
O2 0.0379(13) 0.0239(12) 0.0578(15) 0.0044(10) 0.0209(11) 0.0010(11)
O3 0.0532(15) 0.0272(13) 0.0699(17) 0.0091(11) 0.0362(13) 0.0092(12)
O4 0.0477(15) 0.0590(17) 0.0372(13) -0.0017(12) 0.0049(11) 0.0167(12)
O5 0.0359(12) 0.0287(12) 0.0251(10) 0.0079(9) 0.0015(9) 0.0004(9)
O6 0.0564(15) 0.0429(14) 0.0304(12) 0.0266(12) -0.0093(11) -0.0069(11)
O7 0.0644(17) 0.0352(14) 0.0567(15) -0.0017(12) 0.0328(13) -0.0002(12)
O8 0.0435(13) 0.0371(13) 0.0305(11) 0.0190(11) 0.0062(10) -0.0008(10)
N1 0.0364(15) 0.0406(16) 0.0273(13) 0.0067(13) 0.0110(12) 0.0006(12)
N2 0.0399(16) 0.0395(16) 0.0248(13) 0.0098(13) 0.0028(12) 0.0004(12)
C1 0.048(2) 0.061(3) 0.041(2) 0.0222(19) 0.0093(17) -0.0019(18)
C2 0.048(2) 0.077(3) 0.060(3) 0.021(2) 0.013(2) -0.015(2)
C3 0.055(3) 0.075(3) 0.061(3) 0.012(2) 0.028(2) -0.019(2)
C4 0.062(3) 0.065(3) 0.037(2) 0.005(2) 0.0236(19) -0.0043(19)
C5 0.043(2) 0.038(2) 0.0289(16) 0.0008(16) 0.0139(15) -0.0019(15)
C6 0.050(2) 0.0349(19) 0.0233(15) -0.0004(16) 0.0080(15) 0.0000(14)
C7 0.079(3) 0.063(3) 0.0278(18) 0.004(2) 0.0144(19) 0.0062(19)
C8 0.090(3) 0.068(3) 0.0297(19) 0.015(3) -0.007(2) 0.010(2)
C9 0.073(3) 0.070(3) 0.042(2) 0.028(2) -0.014(2) 0.002(2)
C10 0.053(2) 0.062(3) 0.0370(19) 0.022(2) 0.0012(17) 0.0008(18)

loop_
_atom_type_symbol
_atom_type_description
_atom_type_scat_dispersion_real
_atom_type_scat_dispersion_imag
_atom_type_scat_source
C C 0.0033 0.0016 'International Tables Vol C Tables 4.2.6.8 and 6.1.1.4'
H H 0.0000 0.0000 'International Tables Vol C Tables 4.2.6.8 and 6.1.1.4'
N N 0.0061 0.0033 'International Tables Vol C Tables 4.2.6.8 and 6.1.1.4'
O O 0.0106 0.0060 'International Tables Vol C Tables 4.2.6.8 and 6.1.1.4'
P P 0.1023 0.0942 'International Tables Vol C Tables 4.2.6.8 and 6.1.1.4'
Co Co 0.3494 0.9721 'International Tables Vol C Tables 4.2.6.8 and 6.1.1.4'

loop_
_geom_angle_atom_site_label_1
_geom_angle_atom_site_label_2
_geom_angle_atom_site_label_3
_geom_angle_site_symmetry_1
_geom_angle_site_symmetry_3
_geom_angle
_geom_angle_publ_flag
O8 Co1 O1 2 . 108.57(9) yes
O8 Co1 O5 2 . 93.73(9) yes
O1 Co1 O5 . . 93.94(9) yes
O8 Co1 N1 2 . 134.82(11) yes
O1 Co1 N1 . . 114.27(10) yes
O5 Co1 N1 . . 96.96(9) yes
O8 Co1 N2 2 . 87.81(10) yes
O1 Co1 N2 . . 92.14(10) yes
O5 Co1 N2 . . 172.90(9) yes
N1 Co1 N2 . . 77.15(10) yes
O1 P1 O2 . . 115.58(13) ?
O1 P1 O4 . . 110.35(13) ?
O2 P1 O4 . . 107.98(14) ?
O1 P1 O3 . . 107.30(13) ?
O2 P1 O3 . . 108.24(13) ?
O4 P1 O3 . . 107.05(14) ?
O8 P2 O5 . . 116.54(13) ?
O8 P2 O7 . . 112.26(14) ?
O5 P2 O7 . . 104.93(13) ?
O8 P2 O6 . . 106.23(12) ?
O5 P2 O6 . . 108.87(12) ?
O7 P2 O6 . . 107.72(14) ?
P1 O1 Co1 . . 129.07(13) ?
P1 O3 H3A . . 109.5 ?
P1 O4 H4A . . 109.5 ?
P2 O5 Co1 . . 127.55(12) ?
P2 O6 H6A . . 109.5 ?
P2 O7 H7A . . 109.5 ?
P2 O8 Co1 . 2 155.17(16) ?
C1 N1 C5 . . 118.6(3) ?
C1 N1 Co1 . . 124.4(2) ?
C5 N1 Co1 . . 116.9(2) ?
C10 N2 C6 . . 119.0(3) ?
C10 N2 Co1 . . 125.0(2) ?
C6 N2 Co1 . . 115.8(2) ?
N1 C1 C2 . . 122.8(3) ?
N1 C1 H1A . . 118.6 ?
C2 C1 H1A . . 118.6 ?
C3 C2 C1 . . 118.2(4) ?
C3 C2 H2B . . 120.9 ?
C1 C2 H2B . . 120.9 ?
C2 C3 C4 . . 119.7(3) ?
C2 C3 H3B . . 120.2 ?
C4 C3 H3B . . 120.2 ?
C3 C4 C5 . . 119.8(3) ?
C3 C4 H4B . . 120.1 ?
C5 C4 H4B . . 120.1 ?
N1 C5 C4 . . 120.9(3) ?
N1 C5 C6 . . 114.9(3) ?
C4 C5 C6 . . 124.1(3) ?
N2 C6 C7 . . 121.0(3) ?
N2 C6 C5 . . 114.8(3) ?
C7 C6 C5 . . 124.2(3) ?
C8 C7 C6 . . 118.7(4) ?
C8 C7 H7B . . 120.6 ?
C6 C7 H7B . . 120.6 ?
C9 C8 C7 . . 119.8(4) ?
C9 C8 H8A . . 120.1 ?
C7 C8 H8A . . 120.1 ?
C8 C9 C10 . . 118.8(4) ?
C8 C9 H9A . . 120.6 ?
C10 C9 H9A . . 120.6 ?
N2 C10 C9 . . 122.6(4) ?
N2 C10 H10A . . 118.7 ?
C9 C10 H10A . . 118.7 ?

loop_
_geom_bond_atom_site_label_1
_geom_bond_atom_site_label_2
_geom_bond_site_symmetry_2
_geom_bond_distance
_geom_bond_publ_flag
Co1 O8 2 1.968(2) yes
Co1 O1 . 1.993(2) yes
Co1 O5 . 2.064(2) yes
Co1 N1 . 2.067(3) yes
Co1 N2 . 2.117(3) yes
P1 O1 . 1.497(2) yes
P1 O2 . 1.497(2) yes
P1 O3 . 1.572(2) yes
P1 O4 . 1.554(2) yes
P2 O5 . 1.505(2) yes
P2 O6 . 1.554(2) yes
P2 O7 . 1.553(2) yes
P2 O8 . 1.481(2) yes
O3 H3A . 0.8200 ?
O4 H4A . 0.8200 ?
O6 H6A . 0.8200 ?
O7 H7A . 0.8200 ?
O8 P2 . 1.481(2) ?
N1 C1 . 1.332(4) ?
N1 C5 . 1.352(4) ?
N2 C10 . 1.327(4) ?
N2 C6 . 1.337(4) ?
C1 C2 . 1.381(5) ?
C1 H1A . 0.9300 ?
C2 C3 . 1.366(6) ?
C2 H2B . 0.9300 ?
C3 C4 . 1.367(5) ?
C3 H3B . 0.9300 ?
C4 C5 . 1.376(4) ?
C4 H4B . 0.9300 ?
C5 C6 . 1.475(5) ?
C6 C7 . 1.390(4) ?
C7 C8 . 1.379(6) ?
C7 H7B . 0.9300 ?
C8 C9 . 1.350(6) ?
C8 H8A . 0.9300 ?
C9 C10 . 1.376(5) ?
C9 H9A . 0.9300 ?
C10 H10A . 0.9300 ?

loop_
_geom_hbond_atom_site_label_D
_geom_hbond_atom_site_label_H
_geom_hbond_atom_site_label_A
_geom_hbond_site_symmetry_A
_geom_hbond_distance_DH
_geom_hbond_distance_HA
_geom_hbond_distance_DA
_geom_hbond_angle_DHA
_geom_hbond_publ_flag
O3 H3A O2 2_665 0.82 1.71 2.522(4) 170 yes
O4 H4A O5 ? 0.82 1.79 2.603(3) 170 yes
O6 H6A O2 2_565 0.82 1.78 2.589(3) 169 yes
O7 H7A O3 2_555 0.82 1.90 2.694(4) 161 yes
